data_7238073
loop_
_publ_author_name
'Kawata, Etsuya'
'Saito, Masaichi'
'Yoshioka, Michikazu'

_publ_section_title
;
 Thermal reaction of diastereomeric benzocyclobutenols. Evidence for
 reversible opening of 1,2-dihydrobenzocyclobutenols to
 hydroxy-o-xylylenes
;
_journal_issue 6
_journal_name_full 'Journal of the Chemical Society, Perkin Transactions 1'
_journal_page_first 1015
_journal_paper_doi 10.1039/a908326j
_journal_year 2000
_chemical_formula_sum 'C15 H20 O3'
_chemical_formula_weight 248.32
_chemical_name_systematic
;
(2S^*^,1'S^*^)-2-Acetoxy-3-(1'-hydroxy-1',2'-dihydrobenzocyclobuten-1'-yl)-3
-methylbutane
;
_space_group_IT_number 4
_space_group_name_Hall 'P 2ybc'
_space_group_name_H-M_alt 'P 1 21 1 (a,b,c-1/4)'
_symmetry_cell_setting monoclinic
_symmetry_space_group_name_H-M 'P 1 21 1 (a,b,c-1/4)'
_atom_sites_solution_primary ' direct methods'
_atom_sites_solution_secondary 'least squares'
_cell_angle_alpha 90.00(0)
_cell_angle_beta 96.191(8)
_cell_angle_gamma 90.00(0)
_cell_formula_units_Z 4
_cell_length_a 11.308(2)
_cell_length_b 9.460(1)
_cell_length_c 13.187(1)
_cell_measurement_reflns_used all
_cell_measurement_temperature 298
_cell_volume 1402.4(3)
_diffrn_measurement_device ' MacScience DIP3000 '
_diffrn_measurement_method 'area detector'
_diffrn_radiation_monochromator graphite
_diffrn_radiation_type 'Mo Ka'
_diffrn_radiation_wavelength 0.71073
_diffrn_reflns_limit_h_max 16
_diffrn_reflns_limit_h_min 0
_diffrn_reflns_limit_k_max 13
_diffrn_reflns_limit_k_min 0
_diffrn_reflns_limit_l_max 18
_diffrn_reflns_limit_l_min -18
_diffrn_reflns_number 13456
_diffrn_reflns_theta_max ' 28.83 '
_exptl_absorpt_coefficient_mu 0.075
_exptl_absorpt_correction_type none
_exptl_crystal_colour ' colourless '
_exptl_crystal_density_diffrn 1.176
_exptl_crystal_density_meas ?
_exptl_crystal_description ' cube '
_exptl_crystal_size_max 0.3
_exptl_crystal_size_mid 0.3
_exptl_crystal_size_min 0.28
_refine_diff_density_max 0.23
_refine_diff_density_min -0.14
_refine_ls_extinction_method none
_refine_ls_goodness_of_fit_ref 1.604
_refine_ls_hydrogen_treatment refxyz
_refine_ls_number_parameters 243
_refine_ls_number_reflns 1920
_refine_ls_R_factor_gt 0.053
_refine_ls_shift/su_max 0.0459
_refine_ls_structure_factor_coef F
_refine_ls_weighting_scheme calc
_refine_ls_wR_factor_ref 0.067
_reflns_number_observed 1920
_reflns_number_total 3578
_reflns_observed_criterion I>3sigma(I)
_cod_data_source_file a908326j.txt
_cod_data_source_block 2f
_cod_depositor_comments
;
The following automatic conversions were performed:

data item '_exptl_absorpt_correction_type' value ' none ' was changed
to 'none' in accordance with the
/home/saulius/struct/COD-crude-data/automatic-downloads/DataCite-retrospective/RSC/depositions/lib/dictionaries/cif_core.dic
dictionary named 'cif_core.dic' version 2.4.2 last updated on
2011-04-26.

data item '_refine_ls_hydrogen_treatment' value ' refxyz ' was
changed to 'refxyz' in accordance with the
/home/saulius/struct/COD-crude-data/automatic-downloads/DataCite-retrospective/RSC/depositions/lib/dictionaries/cif_core.dic
dictionary named 'cif_core.dic' version 2.4.2 last updated on
2011-04-26.

data item '_exptl_crystal_density_meas' value 'not measured' was
changed to '?' -- the value is perceived as not measured.

Automatic conversion script
Id: cif_fix_values 6909 2019-04-08 15:41:33Z antanas 
;
_cod_original_sg_symbol_H-M ' P 21/n '
_cod_original_formula_sum ' C15 H20 O3  '
_cod_database_code 7238073
_diffrn_reflns_total 3578

loop_
_symmetry_equiv_pos_as_xyz
' +x, +y, +z '
' -x, 1/2+y, 1/2-z '

loop_
_atom_site_aniso_label
_atom_site_aniso_U_11
_atom_site_aniso_U_22
_atom_site_aniso_U_33
_atom_site_aniso_U_12
_atom_site_aniso_U_13
_atom_site_aniso_U_23
O1 0.0559(3) 0.0502(2) 0.0692(3) 0.0016(2) 0.0193(2) 0.0095(2)
O2 0.0508(2) 0.0500(2) 0.0544(2) 0.0008(2) -.0013(2) 0.0091(2)
O3 0.0538(3) 0.0579(3) 0.0873(4) -.0079(2) -.0003(3) 0.0076(3)
C1 0.0621(4) 0.0485(3) 0.0671(4) 0.0022(3) 0.0049(3) 0.0119(3)
C2 0.0857(5) 0.0467(4) 0.0851(5) 0.0023(3) 0.0050(4) 0.0164(4)
C3 0.0900(6) 0.0493(4) 0.1045(7) -.0134(4) 0.0187(5) -.0003(4)
C4 0.0680(5) 0.0657(5) 0.0827(5) -.0128(3) 0.0081(4) -.0098(4)
C5 0.0630(4) 0.0622(4) 0.0606(4) -.0030(3) 0.0010(3) 0.0007(3)
C6 0.0516(3) 0.0482(3) 0.0590(3) -.0014(2) 0.0043(3) 0.0082(3)
C7 0.0442(3) 0.0459(3) 0.0553(3) -.0004(2) -.0002(2) 0.0095(3)
C8 0.0573(3) 0.0539(3) 0.0593(3) 0.0066(3) -.0063(3) 0.0144(3)
C9 0.0414(3) 0.0531(3) 0.0568(3) -.0005(2) 0.0022(2) 0.0042(3)
C10 0.0421(3) 0.0489(3) 0.0549(3) 0.0032(2) -0.0028(2) 0.0082(3)
C11 0.0460(3) 0.0539(3) 0.0564(3) 0.0030(2) 0.0021(2) -.0019(3)
C12 0.0612(4) 0.0773(5) 0.0660(4) 0.0105(4) -.0095(3) -.0026(4)
C13 0.0571(4) 0.0751(5) 0.0827(5) -.0138(3) 0.0221(4) 0.0018(4)
C14 0.0588(4) 0.0712(5) 0.0712(5) 0.0171(4) -.0171(4) -.0028(4)
C15 0.0602(4) 0.0682(4) 0.0754(5) 0.0093(3) 0.0132(4) -.0058(4)

loop_
_atom_site_label
_atom_site_fract_x
_atom_site_fract_y
_atom_site_fract_z
_atom_site_U_iso_or_equiv
O1 0.85937(5) 0.11710(5) 0.65562(4) 0.0582(2)
O2 0.83944(4) 0.21751(5) 0.87964(4) 0.0522(2)
O3 0.94554(5) 0.41683(6) 0.87335(5) 0.0669(3)
C1 0.79596(7) -0.18631(8) 0.72534(6) 0.0596(3)
C2 0.79145(9) -0.33219(9) 0.71454(8) 0.0730(4)
C3 0.72344(10) -0.38238(9) 0.63018(9) 0.0814(5)
C4 0.66057(8) -0.29380(9) 0.55894(8) 0.0724(4)
C5 0.66604(7) -0.14721(8) 0.57003(6) 0.0624(4)
C6 0.73452(6) -0.09698(7) 0.65557(5) 0.0532(3)
C7 0.78245(5) 0.03673(7) 0.71094(5) 0.0489(3)
C8 0.85142(7) -0.06720(8) 0.79237(6) 0.0575(3)
C9 0.68983(6) 0.13864(7) 0.74785(5) 0.0507(3)
C10 0.75177(5) 0.26938(7) 0.79969(5) 0.0489(3)
C11 0.93187(6) 0.30077(7) 0.90913(5) 0.0524(3)
C12 1.01460(8) 0.23460(11) 0.99081(7) 0.0690(4)
C13 0.61398(8) 0.06181(10) 0.82033(8) 0.0714(4)
C14 0.61023(8) 0.19045(10) 0.65400(7) 0.0682(4)
C15 0.67043(8) 0.37110(10) 0.84825(7) 0.0680(4)
H1 0.9126(10) 0.0614(13) 0.6363(8) 0.075(3)
H2 0.8307(12) -0.3913(14) 0.7542(10) 0.090(3)
H3 0.7204(11) -0.4797(13) 0.6187(8) 0.080(3)
H4 0.6069(12) -0.3347(15) 0.4972(10) 0.095(4)
H5 0.6230(12) -0.0839(14) 0.5186(10) 0.093(3)
H8A 0.8246(8) -0.0614(9) 0.8608(7) 0.054(2)
H8B 0.9412(9) -0.0570(10) 0.7949(7) 0.065(2)
H10 0.7952(7) 0.3197(9) 0.7521(6) 0.046(2)
H12A 1.0369(16) 0.1567(20) 0.9601(14) 0.127(5)
H12B 0.9816(17) 0.2071(19) 1.0516(15) 0.133(5)
H12C 1.0790(16) 0.2954(18) 1.0130(13) 0.119(5)
H13A 0.5921(11) -0.0333(14) 0.7957(9) 0.085(3)
H13B 0.6537(11) 0.0549(12) 0.8906(10) 0.078(3)
H13C 0.5403(12) 0.1214(13) 0.8206(9) 0.088(3)
H14A 0.5715(10) 0.1117(11) 0.6204(8) 0.071(3)
H14B 0.6573(12) 0.2287(12) 0.6050(10) 0.083(3)
H14C 0.5507(13) 0.2559(14) 0.6746(10) 0.095(4)
H15A 0.6360(12) 0.3293(13) 0.9034(9) 0.084(3)
H15B 0.7199(11) 0.4531(14) 0.8804(9) 0.084(3)
H15C 0.6077(12) 0.4105(13) 0.7972(10) 0.089(3)

loop_
_geom_angle_atom_site_label_1
_geom_angle_atom_site_label_2
_geom_angle_atom_site_label_3
_geom_angle
C10 O2 C11 117.7(1)
C2 C1 C6 122.0(1)
C2 C1 C8 143.4(1)
C6 C1 C8 94.6(1)
C1 C2 C3 116.1(1)
C2 C3 C4 122.7(1)
C3 C4 C5 120.9(1)
C4 C5 C6 116.2(1)
C1 C6 C5 122.1(1)
C1 C6 C7 93.5(1)
C5 C6 C7 144.3(1)
O1 C7 C6 113.8(1)
O1 C7 C8 113.3(1)
O1 C7 C9 107.6(1)
C6 C7 C8 86.2(1)
C6 C7 C9 116.8(1)
C8 C7 C9 118.2(1)
C1 C8 C7 85.7(1)
C7 C9 C10 110.5(1)
C7 C9 C13 110.2(1)
C7 C9 C14 107.8(1)
C10 C9 C13 111.2(1)
C10 C9 C14 107.5(1)
C13 C9 C14 109.6(1)
O2 C10 C9 107.0(1)
O2 C10 C15 107.7(1)
C9 C10 C15 115.3(1)
O2 C11 O3 123.4(1)
O2 C11 C12 112.0(1)
O3 C11 C12 124.5(1)
C7 O1 H1 108.2(8)
C1 C2 H2 125.2(9)
C3 C2 H2 118.6(9)
C2 C3 H3 118.8(8)
C4 C3 H3 118.5(8)
C3 C4 H4 121.2(8)
C5 C4 H4 118.0(8)
C4 C5 H5 121.0(8)
C6 C5 H5 122.7(8)
C1 C8 H8A 115.1(6)
C1 C8 H8B 115.9(6)
C7 C8 H8A 114.0(6)
C7 C8 H8B 112.2(6)
H8A C8 H8B 111.7(8)
O2 C10 H10 106.5(5)
C9 C10 H10 110.2(5)
C15 C10 H10 109.6(5)
C11 C12 H12A 101.9(12)
C11 C12 H12B 116.8(12)
C11 C12 H12C 111.7(11)
H12A C12 H12B 108.2(17)
H12A C12 H12C 113.4(16)
H12B C12 H12C 105.1(16)
C9 C13 H13A 111.5(8)
C9 C13 H13B 112.8(8)
C9 C13 H13C 104.8(8)
H13A C13 H13B 108.9(10)
H13A C13 H13C 109.6(11)
H13B C13 H13C 109.1(10)
C9 C14 H14A 109.2(7)
C9 C14 H14B 110.3(8)
C9 C14 H14C 110.0(8)
H14A C14 H14B 104.2(10)
H14A C14 H14C 109.3(11)
H14B C14 H14C 113.6(11)
C10 C15 H15A 112.1(8)
C10 C15 H15B 109.1(8)
C10 C15 H15C 111.8(8)
H15A C15 H15B 104.5(10)
H15A C15 H15C 110.7(11)
H15B C15 H15C 108.3(11)

loop_
_geom_bond_atom_site_label_1
_geom_bond_atom_site_label_2
_geom_bond_distance
O1 C7 1.416(1)
O2 C10 1.452(1)
O2 C11 1.333(1)
O3 C11 1.211(1)
C1 C2 1.388(2)
C1 C6 1.380(2)
C1 C8 1.525(2)
C2 C3 1.367(2)
C3 C4 1.395(2)
C4 C5 1.395(2)
C5 C6 1.382(2)
C6 C7 1.530(1)
C7 C8 1.596(2)
C7 C9 1.541(1)
C9 C10 1.544(1)
C9 C13 1.534(2)
C9 C14 1.530(2)
C10 C15 1.520(2)
C11 C12 1.487(2)
O1 H1 0.859(12)
C2 H2 0.856(14)
C3 H3 0.933(13)
C4 H4 1.036(14)
C5 H5 0.993(14)
C8 H8A 0.984(9)
C8 H8B 1.017(11)
C10 H10 0.963(8)
C12 H12A 0.890(19)
C12 H12B 0.96(2)
C12 H12C 0.949(18)
C13 H13A 0.979(14)
C13 H13B 0.988(13)
C13 H13C 1.007(14)
C14 H14A 0.950(11)
C14 H14B 0.952(13)
C14 H14C 0.974(14)
C15 H15A 0.948(13)
C15 H15B 1.021(13)
C15 H15C 0.996(14)
